data_7022198
loop_
_publ_author_name
'Song, Li-Cheng'
'Li, Qian-Li'
'Feng, Zhan-Heng'
'Sun, Xiao-Jing'
'Xie, Zhao-Jun'
'Song, Hai-Bin'

_publ_section_title
;
 Synthesis, characterization, and electrochemical properties of diiron
 propaneditellurolate (PDTe) complexes as active site models of
 [FeFe]-hydrogenases.
;
_journal_issue 5
_journal_name_full 'Dalton transactions (Cambridge, England : 2003)'
_journal_page_first 1612
_journal_page_last 1626
_journal_paper_doi 10.1039/c2dt31976d
_journal_volume 42
_journal_year 2013
_chemical_formula_moiety 'C20 H17 Fe2 O5 P Te2'
_chemical_formula_sum 'C20 H17 Fe2 O5 P Te2'
_chemical_formula_weight 735.21
_chemical_name_systematic
;
?
;
_space_group_IT_number 14
_symmetry_cell_setting monoclinic
_symmetry_space_group_name_Hall '-P 2ybc'
_symmetry_space_group_name_H-M 'P 1 21/c 1'
_atom_sites_solution_hydrogens geom
_atom_sites_solution_primary direct
_atom_sites_solution_secondary difmap
_audit_creation_method SHELXL-97
_cell_angle_alpha 90.00
_cell_angle_beta 116.155(3)
_cell_angle_gamma 90.00
_cell_formula_units_Z 4
_cell_length_a 11.9170(13)
_cell_length_b 17.010(2)
_cell_length_c 12.6330(15)
_cell_measurement_reflns_used 10421
_cell_measurement_temperature 113(2)
_cell_measurement_theta_max 33.60
_cell_measurement_theta_min 1.20
_cell_volume 2298.6(5)
_computing_cell_refinement 'CrystalClear-SM Expert 2.0 r2'
_computing_data_collection 'CrystalClear-SM Expert 2.0 r2 (Rigaku, 2009)'
_computing_data_reduction 'CrystalClear-SM Expert 2.0 r2'
_computing_molecular_graphics 'CrystalStructure 4.0'
_computing_publication_material 'CrystalStructure 4.0 (Rigaku, 2009)'
_computing_structure_refinement 'SHELXL-97 (Sheldrick, 1997)'
_computing_structure_solution 'SHELXS-97 (Sheldrick, 1990)'
_diffrn_ambient_temperature 113(2)
_diffrn_detector_area_resol_mean 14.222
_diffrn_measured_fraction_theta_full 0.997
_diffrn_measured_fraction_theta_max 0.997
_diffrn_measurement_device_type 'Rigaku Saturn724 CCD'
_diffrn_measurement_method \w
_diffrn_radiation_monochromator multilayer
_diffrn_radiation_source 'rotating anode'
_diffrn_radiation_type MoK\a
_diffrn_radiation_wavelength 0.71075
_diffrn_reflns_av_R_equivalents 0.0717
_diffrn_reflns_av_sigmaI/netI 0.0589
_diffrn_reflns_limit_h_max 14
_diffrn_reflns_limit_h_min -15
_diffrn_reflns_limit_k_max 22
_diffrn_reflns_limit_k_min -22
_diffrn_reflns_limit_l_max 16
_diffrn_reflns_limit_l_min -16
_diffrn_reflns_number 28040
_diffrn_reflns_theta_full 27.91
_diffrn_reflns_theta_max 27.91
_diffrn_reflns_theta_min 1.90
_diffrn_standards_decay_% 0
_diffrn_standards_interval_count 0
_diffrn_standards_interval_time 0
_diffrn_standards_number 0
_exptl_absorpt_coefficient_mu 3.848
_exptl_absorpt_correction_T_max 0.5442
_exptl_absorpt_correction_T_min 0.4848
_exptl_absorpt_correction_type multi-scan
_exptl_absorpt_process_details CrystalClear
_exptl_crystal_colour red
_exptl_crystal_density_diffrn 2.124
_exptl_crystal_density_method 'not measured'
_exptl_crystal_description prism
_exptl_crystal_F_000 1392
_exptl_crystal_size_max 0.22
_exptl_crystal_size_mid 0.20
_exptl_crystal_size_min 0.18
_refine_diff_density_max 1.675
_refine_diff_density_min -1.496
_refine_diff_density_rms 0.139
_refine_ls_extinction_method none
_refine_ls_goodness_of_fit_ref 1.030
_refine_ls_hydrogen_treatment mixed
_refine_ls_matrix_type full
_refine_ls_number_parameters 275
_refine_ls_number_reflns 5484
_refine_ls_number_restraints 0
_refine_ls_restrained_S_all 1.030
_refine_ls_R_factor_all 0.0325
_refine_ls_R_factor_gt 0.0294
_refine_ls_shift/su_max 0.002
_refine_ls_shift/su_mean 0.000
_refine_ls_structure_factor_coef Fsqd
_refine_ls_weighting_details 'calc w=1/[\s^2^(Fo^2^)+(0.0145P)^2^+0.0000P] where P=(Fo^2^+2Fc^2^)/3'
_refine_ls_weighting_scheme calc
_refine_ls_wR_factor_gt 0.0648
_refine_ls_wR_factor_ref 0.0664
_reflns_number_gt 5024
_reflns_number_total 5484
_reflns_threshold_expression >2sigma(I)
_cod_data_source_file c2dt31976d.txt
_cod_data_source_block 4
_cod_database_code 7022198

loop_
_symmetry_equiv_pos_as_xyz
'x, y, z'
'-x, y+1/2, -z+1/2'
'-x, -y, -z'
'x, -y-1/2, z-1/2'

loop_
_atom_site_label
_atom_site_type_symbol
_atom_site_fract_x
_atom_site_fract_y
_atom_site_fract_z
_atom_site_U_iso_or_equiv
_atom_site_adp_type
_atom_site_occupancy
_atom_site_symmetry_multiplicity
_atom_site_calc_flag
_atom_site_refinement_flags
Te1 Te 0.394227(19) 0.707489(12) 0.686884(19) 0.01891(6) Uani 1 1 d .
Te2 Te 0.34338(2) 0.539294(13) 0.511425(19) 0.02007(7) Uani 1 1 d .
Fe1 Fe 0.44931(4) 0.56321(3) 0.73292(4) 0.01255(10) Uani 1 1 d .
Fe2 Fe 0.21873(4) 0.60824(3) 0.60482(4) 0.01757(11) Uani 1 1 d .
P1 P 0.65109(7) 0.58620(5) 0.79903(7) 0.01380(16) Uani 1 1 d .
O1 O 0.4246(2) 0.57724(14) 0.9517(2) 0.0244(5) Uani 1 1 d .
O2 O 0.4312(2) 0.39312(14) 0.7499(2) 0.0273(6) Uani 1 1 d .
O3 O 0.1336(3) 0.6679(2) 0.7752(3) 0.0593(10) Uani 1 1 d .
O4 O 0.1140(3) 0.45418(18) 0.6113(3) 0.0517(9) Uani 1 1 d .
O5 O 0.0382(2) 0.69065(15) 0.3946(2) 0.0342(7) Uani 1 1 d .
C1 C 0.4362(3) 0.57376(18) 0.8655(3) 0.0165(6) Uani 1 1 d .
C2 C 0.4413(3) 0.45959(19) 0.7435(3) 0.0180(7) Uani 1 1 d .
C3 C 0.1693(3) 0.6458(3) 0.7094(4) 0.0359(10) Uani 1 1 d .
C4 C 0.1532(3) 0.5150(2) 0.6063(4) 0.0306(9) Uani 1 1 d .
C5 C 0.1079(3) 0.6571(2) 0.4751(3) 0.0242(8) Uani 1 1 d .
C6 C 0.4439(3) 0.7460(2) 0.5490(3) 0.0303(9) Uani 1 1 d .
H6A H 0.3712 0.7745 0.4891 0.036 Uiso 1 1 calc R
H6B H 0.5129 0.7846 0.5843 0.036 Uiso 1 1 calc R
C7 C 0.4844(4) 0.6834(2) 0.4840(4) 0.0345(9) Uani 1 1 d .
H7A H 0.5147 0.7105 0.4322 0.041 Uiso 1 1 calc R
H7B H 0.5552 0.6530 0.5430 0.041 Uiso 1 1 calc R
C8 C 0.3853(4) 0.6289(2) 0.4129(3) 0.0291(8) Uani 1 1 d .
H8A H 0.4095 0.6028 0.3560 0.035 Uiso 1 1 calc R
H8B H 0.3083 0.6594 0.3670 0.035 Uiso 1 1 calc R
C9 C 0.7177(3) 0.65229(18) 0.9262(3) 0.0156(6) Uani 1 1 d .
C10 C 0.7537(3) 0.72808(19) 0.9153(3) 0.0205(7) Uani 1 1 d .
H10 H 0.7431 0.7463 0.8403 0.025 Uiso 1 1 calc R
C11 C 0.8048(3) 0.7776(2) 1.0116(3) 0.0260(8) Uani 1 1 d .
H11 H 0.8288 0.8296 1.0027 0.031 Uiso 1 1 calc R
C12 C 0.8210(3) 0.7512(2) 1.1219(3) 0.0256(8) Uani 1 1 d .
H12 H 0.8580 0.7845 1.1888 0.031 Uiso 1 1 calc R
C13 C 0.7830(3) 0.6763(2) 1.1333(3) 0.0220(7) Uani 1 1 d .
H13 H 0.7925 0.6586 1.2081 0.026 Uiso 1 1 calc R
C14 C 0.7312(3) 0.62686(19) 1.0365(3) 0.0184(7) Uani 1 1 d .
H14 H 0.7048 0.5755 1.0450 0.022 Uiso 1 1 calc R
C15 C 0.7646(3) 0.50621(18) 0.8397(3) 0.0163(6) Uani 1 1 d .
C16 C 0.8622(3) 0.5095(2) 0.8078(3) 0.0228(7) Uani 1 1 d .
H16 H 0.8700 0.5534 0.7650 0.027 Uiso 1 1 calc R
C17 C 0.9486(3) 0.4484(2) 0.8386(3) 0.0309(9) Uani 1 1 d .
H17 H 1.0138 0.4500 0.8146 0.037 Uiso 1 1 calc R
C18 C 0.9401(3) 0.3857(2) 0.9036(3) 0.0285(8) Uani 1 1 d .
H18 H 1.0000 0.3446 0.9257 0.034 Uiso 1 1 calc R
C19 C 0.8431(3) 0.3829(2) 0.9366(3) 0.0250(8) Uani 1 1 d .
H19 H 0.8372 0.3400 0.9820 0.030 Uiso 1 1 calc R
C20 C 0.7558(3) 0.44220(19) 0.9038(3) 0.0183(7) Uani 1 1 d .
H20 H 0.6888 0.4393 0.9252 0.022 Uiso 1 1 calc R
H1 H 0.687(3) 0.6272(18) 0.727(3) 0.011(8) Uiso 1 1 d .

loop_
_atom_site_aniso_label
_atom_site_aniso_U_11
_atom_site_aniso_U_22
_atom_site_aniso_U_33
_atom_site_aniso_U_23
_atom_site_aniso_U_13
_atom_site_aniso_U_12
Te1 0.01749(11) 0.01226(11) 0.01922(13) -0.00151(8) 0.00099(9) 0.00088(8)
Te2 0.02726(13) 0.01704(12) 0.01297(12) -0.00089(8) 0.00618(10) 0.00155(8)
Fe1 0.0116(2) 0.0121(2) 0.0121(2) 0.00040(17) 0.00349(17) 0.00063(16)
Fe2 0.0109(2) 0.0193(2) 0.0187(3) 0.00336(19) 0.00306(18) -0.00003(17)
P1 0.0119(3) 0.0161(4) 0.0120(4) 0.0012(3) 0.0040(3) 0.0005(3)
O1 0.0317(14) 0.0236(13) 0.0234(15) 0.0017(11) 0.0171(12) 0.0045(11)
O2 0.0332(14) 0.0169(12) 0.0302(15) 0.0039(11) 0.0124(12) 0.0003(10)
O3 0.0489(19) 0.099(3) 0.042(2) 0.005(2) 0.0303(17) 0.028(2)
O4 0.0279(15) 0.0415(19) 0.068(2) 0.0243(17) 0.0044(15) -0.0109(13)
O5 0.0242(13) 0.0317(15) 0.0285(16) 0.0132(12) -0.0050(12) -0.0020(11)
C1 0.0136(14) 0.0143(15) 0.0195(18) 0.0017(13) 0.0053(13) 0.0004(12)
C2 0.0158(14) 0.0214(17) 0.0141(17) 0.0001(13) 0.0041(13) 0.0028(13)
C3 0.0241(18) 0.049(3) 0.032(2) 0.008(2) 0.0101(17) 0.0073(18)
C4 0.0139(15) 0.032(2) 0.036(2) 0.0096(17) 0.0012(15) -0.0035(15)
C5 0.0177(15) 0.0212(17) 0.030(2) 0.0011(15) 0.0068(15) -0.0053(14)
C6 0.0317(19) 0.0193(18) 0.036(2) 0.0135(16) 0.0113(17) -0.0053(15)
C7 0.031(2) 0.041(2) 0.027(2) 0.0089(18) 0.0096(17) -0.0035(18)
C8 0.037(2) 0.032(2) 0.024(2) 0.0085(16) 0.0183(17) 0.0042(17)
C9 0.0127(13) 0.0166(15) 0.0145(16) -0.0020(12) 0.0031(12) 0.0007(12)
C10 0.0190(16) 0.0200(17) 0.0209(18) 0.0029(14) 0.0074(14) 0.0003(13)
C11 0.0230(17) 0.0183(17) 0.037(2) -0.0002(15) 0.0130(16) -0.0011(14)
C12 0.0173(15) 0.0291(19) 0.027(2) -0.0114(16) 0.0064(14) 0.0001(14)
C13 0.0163(15) 0.0294(19) 0.0172(18) 0.0021(14) 0.0044(13) 0.0052(14)
C14 0.0128(14) 0.0185(16) 0.0211(18) 0.0000(13) 0.0049(13) 0.0012(12)
C15 0.0148(15) 0.0173(15) 0.0131(16) -0.0038(12) 0.0028(12) 0.0027(12)
C16 0.0174(16) 0.0286(19) 0.0215(19) 0.0003(15) 0.0077(14) -0.0001(14)
C17 0.0156(16) 0.041(2) 0.037(2) -0.0006(18) 0.0129(16) 0.0080(16)
C18 0.0220(17) 0.029(2) 0.029(2) -0.0029(16) 0.0066(15) 0.0085(15)
C19 0.0202(16) 0.0211(18) 0.026(2) 0.0001(15) 0.0032(15) 0.0014(14)
C20 0.0154(15) 0.0215(17) 0.0172(17) 0.0006(13) 0.0065(13) 0.0018(13)

loop_
_atom_type_symbol
_atom_type_description
_atom_type_scat_dispersion_real
_atom_type_scat_dispersion_imag
_atom_type_scat_source
C C 0.0033 0.0016 'International Tables Vol C Tables 4.2.6.8 and 6.1.1.4'
H H 0.0000 0.0000 'International Tables Vol C Tables 4.2.6.8 and 6.1.1.4'
O O 0.0106 0.0060 'International Tables Vol C Tables 4.2.6.8 and 6.1.1.4'
P P 0.1023 0.0942 'International Tables Vol C Tables 4.2.6.8 and 6.1.1.4'
Te Te -0.5308 1.6751 'International Tables Vol C Tables 4.2.6.8 and 6.1.1.4'
Fe Fe 0.3463 0.8444 'International Tables Vol C Tables 4.2.6.8 and 6.1.1.4'

loop_
_geom_angle_atom_site_label_1
_geom_angle_atom_site_label_2
_geom_angle_atom_site_label_3
_geom_angle
C6 Te1 Fe2 109.97(10)
C6 Te1 Fe1 109.92(10)
Fe2 Te1 Fe1 62.112(16)
C8 Te2 Fe1 113.08(10)
C8 Te2 Fe2 105.76(10)
Fe1 Te2 Fe2 61.711(16)
C1 Fe1 C2 89.95(15)
C1 Fe1 P1 99.27(10)
C2 Fe1 P1 103.52(10)
C1 Fe1 Te1 89.83(10)
C2 Fe1 Te1 163.78(10)
P1 Fe1 Te1 92.52(3)
C1 Fe1 Te2 148.69(10)
C2 Fe1 Te2 84.66(11)
P1 Fe1 Te2 111.98(3)
Te1 Fe1 Te2 87.123(15)
C1 Fe1 Fe2 92.83(10)
C2 Fe1 Fe2 105.13(10)
P1 Fe1 Fe2 148.82(3)
Te1 Fe1 Fe2 58.690(15)
Te2 Fe1 Fe2 59.309(16)
C4 Fe2 C3 91.2(2)
C4 Fe2 C5 105.94(16)
C3 Fe2 C5 99.24(17)
C4 Fe2 Te1 151.95(12)
C3 Fe2 Te1 86.61(13)
C5 Fe2 Te1 102.01(11)
C4 Fe2 Te2 86.72(13)
C3 Fe2 Te2 162.80(13)
C5 Fe2 Te2 97.74(12)
Te1 Fe2 Te2 87.224(17)
C4 Fe2 Fe1 94.53(12)
C3 Fe2 Fe1 104.26(12)
C5 Fe2 Fe1 148.37(11)
Te1 Fe2 Fe1 59.198(16)
Te2 Fe2 Fe1 58.980(16)
C15 P1 C9 103.28(14)
C15 P1 Fe1 121.57(11)
C9 P1 Fe1 114.84(10)
C15 P1 H1 99.0(13)
C9 P1 H1 97.4(13)
Fe1 P1 H1 116.9(13)
O1 C1 Fe1 176.7(3)
O2 C2 Fe1 177.2(3)
O3 C3 Fe2 177.3(4)
O4 C4 Fe2 177.6(4)
O5 C5 Fe2 177.6(3)
C7 C6 Te1 118.5(2)
C7 C6 H6A 107.7
Te1 C6 H6A 107.7
C7 C6 H6B 107.7
Te1 C6 H6B 107.7
H6A C6 H6B 107.1
C8 C7 C6 114.1(3)
C8 C7 H7A 108.7
C6 C7 H7A 108.7
C8 C7 H7B 108.7
C6 C7 H7B 108.7
H7A C7 H7B 107.6
C7 C8 Te2 115.1(3)
C7 C8 H8A 108.5
Te2 C8 H8A 108.5
C7 C8 H8B 108.5
Te2 C8 H8B 108.5
H8A C8 H8B 107.5
C10 C9 C14 118.8(3)
C10 C9 P1 121.2(3)
C14 C9 P1 120.0(2)
C11 C10 C9 121.1(3)
C11 C10 H10 119.5
C9 C10 H10 119.5
C10 C11 C12 119.7(3)
C10 C11 H11 120.1
C12 C11 H11 120.1
C13 C12 C11 119.7(3)
C13 C12 H12 120.2
C11 C12 H12 120.2
C12 C13 C14 120.5(3)
C12 C13 H13 119.8
C14 C13 H13 119.8
C13 C14 C9 120.2(3)
C13 C14 H14 119.9
C9 C14 H14 119.9
C20 C15 C16 119.3(3)
C20 C15 P1 120.8(2)
C16 C15 P1 120.0(3)
C15 C16 C17 120.0(3)
C15 C16 H16 120.0
C17 C16 H16 120.0
C18 C17 C16 120.3(3)
C18 C17 H17 119.9
C16 C17 H17 119.9
C17 C18 C19 119.7(3)
C17 C18 H18 120.2
C19 C18 H18 120.2
C20 C19 C18 120.2(3)
C20 C19 H19 119.9
C18 C19 H19 119.9
C19 C20 C15 120.6(3)
C19 C20 H20 119.7
C15 C20 H20 119.7

loop_
_geom_bond_atom_site_label_1
_geom_bond_atom_site_label_2
_geom_bond_distance
Te1 C6 2.173(4)
Te1 Fe2 2.5273(5)
Te1 Fe1 2.5408(6)
Te2 C8 2.161(3)
Te2 Fe1 2.5445(6)
Te2 Fe2 2.5533(5)
Fe1 C1 1.759(3)
Fe1 C2 1.773(3)
Fe1 P1 2.2051(9)
Fe1 Fe2 2.6146(7)
Fe2 C4 1.772(4)
Fe2 C3 1.785(4)
Fe2 C5 1.792(4)
P1 C15 1.826(3)
P1 C9 1.830(3)
P1 H1 1.36(3)
O1 C1 1.158(4)
O2 C2 1.144(4)
O3 C3 1.152(5)
O4 C4 1.148(4)
O5 C5 1.142(4)
C6 C7 1.546(5)
C6 H6A 0.9900
C6 H6B 0.9900
C7 C8 1.458(5)
C7 H7A 0.9900
C7 H7B 0.9900
C8 H8A 0.9900
C8 H8B 0.9900
C9 C10 1.385(4)
C9 C14 1.399(4)
C10 C11 1.382(5)
C10 H10 0.9500
C11 C12 1.394(5)
C11 H11 0.9500
C12 C13 1.380(5)
C12 H12 0.9500
C13 C14 1.385(5)
C13 H13 0.9500
C14 H14 0.9500
C15 C20 1.388(4)
C15 C16 1.390(4)
C16 C17 1.392(5)
C16 H16 0.9500
C17 C18 1.377(5)
C17 H17 0.9500
C18 C19 1.392(5)
C18 H18 0.9500
C19 C20 1.375(4)
C19 H19 0.9500
C20 H20 0.9500

loop_
_geom_torsion_atom_site_label_1
_geom_torsion_atom_site_label_2
_geom_torsion_atom_site_label_3
_geom_torsion_atom_site_label_4
_geom_torsion
C6 Te1 Fe1 C1 163.93(14)
Fe2 Te1 Fe1 C1 -93.41(10)
C6 Te1 Fe1 C2 -106.8(4)
Fe2 Te1 Fe1 C2 -4.2(4)
C6 Te1 Fe1 P1 64.66(11)
Fe2 Te1 Fe1 P1 167.32(3)
C6 Te1 Fe1 Te2 -47.24(11)
Fe2 Te1 Fe1 Te2 55.418(16)
C6 Te1 Fe1 Fe2 -102.66(11)
C8 Te2 Fe1 C1 126.1(2)
Fe2 Te2 Fe1 C1 30.0(2)
C8 Te2 Fe1 C2 -152.80(15)
Fe2 Te2 Fe1 C2 111.12(10)
C8 Te2 Fe1 P1 -50.35(11)
Fe2 Te2 Fe1 P1 -146.44(3)
C8 Te2 Fe1 Te1 41.20(11)
Fe2 Te2 Fe1 Te1 -54.883(15)
C8 Te2 Fe1 Fe2 96.08(11)
C6 Te1 Fe2 C4 125.2(3)
Fe1 Te1 Fe2 C4 22.6(3)
C6 Te1 Fe2 C3 -148.60(17)
Fe1 Te1 Fe2 C3 108.81(13)
C6 Te1 Fe2 C5 -49.87(16)
Fe1 Te1 Fe2 C5 -152.45(12)
C6 Te1 Fe2 Te2 47.46(10)
Fe1 Te1 Fe2 Te2 -55.126(16)
C6 Te1 Fe2 Fe1 102.59(10)
C8 Te2 Fe2 C4 154.62(16)
Fe1 Te2 Fe2 C4 -97.28(12)
C8 Te2 Fe2 C3 -121.9(5)
Fe1 Te2 Fe2 C3 -13.8(5)
C8 Te2 Fe2 C5 48.97(15)
Fe1 Te2 Fe2 C5 157.07(11)
C8 Te2 Fe2 Te1 -52.78(11)
Fe1 Te2 Fe2 Te1 55.314(15)
C8 Te2 Fe2 Fe1 -108.10(11)
C1 Fe1 Fe2 C4 -81.48(17)
C2 Fe1 Fe2 C4 9.23(18)
P1 Fe1 Fe2 C4 165.37(15)
Te1 Fe1 Fe2 C4 -169.56(14)
Te2 Fe1 Fe2 C4 83.42(14)
C1 Fe1 Fe2 C3 10.93(18)
C2 Fe1 Fe2 C3 101.65(18)
P1 Fe1 Fe2 C3 -102.21(16)
Te1 Fe1 Fe2 C3 -77.15(15)
Te2 Fe1 Fe2 C3 175.83(15)
C1 Fe1 Fe2 C5 147.7(2)
C2 Fe1 Fe2 C5 -121.6(2)
P1 Fe1 Fe2 C5 34.5(2)
Te1 Fe1 Fe2 C5 59.6(2)
Te2 Fe1 Fe2 C5 -47.4(2)
C1 Fe1 Fe2 Te1 88.08(10)
C2 Fe1 Fe2 Te1 178.80(11)
P1 Fe1 Fe2 Te1 -25.07(6)
Te2 Fe1 Fe2 Te1 -107.020(16)
C1 Fe1 Fe2 Te2 -164.90(10)
C2 Fe1 Fe2 Te2 -74.18(11)
P1 Fe1 Fe2 Te2 81.95(6)
Te1 Fe1 Fe2 Te2 107.020(16)
C1 Fe1 P1 C15 96.10(16)
C2 Fe1 P1 C15 3.90(17)
Te1 Fe1 P1 C15 -173.66(12)
Te2 Fe1 P1 C15 -85.75(13)
Fe2 Fe1 P1 C15 -152.42(12)
C1 Fe1 P1 C9 -29.46(16)
C2 Fe1 P1 C9 -121.66(16)
Te1 Fe1 P1 C9 60.78(12)
Te2 Fe1 P1 C9 148.69(12)
Fe2 Fe1 P1 C9 82.02(13)
C2 Fe1 C1 O1 -26(5)
P1 Fe1 C1 O1 -129(5)
Te1 Fe1 C1 O1 138(5)
Te2 Fe1 C1 O1 54(5)
Fe2 Fe1 C1 O1 79(5)
C1 Fe1 C2 O2 64(7)
P1 Fe1 C2 O2 164(7)
Te1 Fe1 C2 O2 -25(7)
Te2 Fe1 C2 O2 -85(7)
Fe2 Fe1 C2 O2 -29(7)
C4 Fe2 C3 O3 -29(9)
C5 Fe2 C3 O3 78(9)
Te1 Fe2 C3 O3 179(100)
Te2 Fe2 C3 O3 -112(8)
Fe1 Fe2 C3 O3 -124(9)
C3 Fe2 C4 O4 -70(10)
C5 Fe2 C4 O4 -170(10)
Te1 Fe2 C4 O4 15(10)
Te2 Fe2 C4 O4 93(10)
Fe1 Fe2 C4 O4 34(10)
C4 Fe2 C5 O5 141(8)
C3 Fe2 C5 O5 47(8)
Te1 Fe2 C5 O5 -42(8)
Te2 Fe2 C5 O5 -131(8)
Fe1 Fe2 C5 O5 -91(8)
Fe2 Te1 C6 C7 -57.4(3)
Fe1 Te1 C6 C7 9.2(3)
Te1 C6 C7 C8 66.0(4)
C6 C7 C8 Te2 -76.1(4)
Fe1 Te2 C8 C7 10.3(3)
Fe2 Te2 C8 C7 75.8(3)
C15 P1 C9 C10 117.1(3)
Fe1 P1 C9 C10 -108.3(2)
C15 P1 C9 C14 -63.9(3)
Fe1 P1 C9 C14 70.7(3)
C14 C9 C10 C11 1.5(5)
P1 C9 C10 C11 -179.5(3)
C9 C10 C11 C12 0.2(5)
C10 C11 C12 C13 -1.6(5)
C11 C12 C13 C14 1.3(5)
C12 C13 C14 C9 0.4(5)
C10 C9 C14 C13 -1.8(4)
P1 C9 C14 C13 179.2(2)
C9 P1 C15 C20 87.8(3)
Fe1 P1 C15 C20 -42.9(3)
C9 P1 C15 C16 -91.4(3)
Fe1 P1 C15 C16 137.9(2)
C20 C15 C16 C17 1.0(5)
P1 C15 C16 C17 -179.8(3)
C15 C16 C17 C18 -1.9(6)
C16 C17 C18 C19 1.2(6)
C17 C18 C19 C20 0.5(6)
C18 C19 C20 C15 -1.4(5)
C16 C15 C20 C19 0.7(5)
P1 C15 C20 C19 -178.5(3)
